data_1559488
loop_
_publ_author_name
'Laihia, Katri'
'Rissanen, Kari'
'Kolehmainen, Erkki'
'Korvola, Jorma'
'Leskinen, Kari'

_publ_section_title
;
 Performic Acid Oxidation of 1-Methylbicyclo[2.2.1]hept-5-en-2-one.
 Elucidation of Reaction Products by Multinuclear NMR Spectroscopy, X-Ray
 Diffraction and Molecular Mechanics Calculations
;
_journal_name_full 'Acta Chemica Scandinavica'
_journal_page_first 499
_journal_page_last 507
_journal_paper_doi 10.3891/acta.chem.scand.45-0499
_journal_volume 45
_journal_year 1991
_chemical_formula_sum 'C8 H12 O4'
_chemical_formula_weight 172.18
_chemical_name_common
;
endo,exo-7,8-dihydroxy-exo-7-methyl-
;
_space_group_IT_number 61
_space_group_name_Hall '-P 2ac 2ab'
_space_group_name_H-M_alt 'P b c a'
_symmetry_cell_setting orthorhombic
_symmetry_Int_Tables_number 61
_symmetry_space_group_name_Hall '-P 2ac 2ab'
_symmetry_space_group_name_H-M 'P b c a'
_cell_angle_alpha 90.
_cell_angle_beta 90.
_cell_angle_gamma 90.
_cell_formula_units_Z 8
_cell_length_a 17.606(5)
_cell_length_b 9.760(3)
_cell_length_c 9.693(2)
_cell_volume 1665.6(8)
_diffrn_ambient_temperature 296
_diffrn_radiation_probe x-ray
_diffrn_radiation_type MoK\a
_diffrn_radiation_wavelength 0.71073
_exptl_absorpt_coefficient_mu 0.10
_exptl_crystal_density_diffrn 1.373
_exptl_crystal_F_000 736
_refine_ls_goodness_of_fit_ref 1.11
_refine_ls_number_parameters 145
_refine_ls_number_reflns 870
_refine_ls_R_factor_gt 0.063
_refine_ls_wR_factor_gt 0.061
_cod_data_source_file Acta-Chem-Scand-1991-45-499-1.cif
_cod_data_source_block 1
_cod_database_code 1559488

loop_
_space_group_symop_id
_space_group_symop_operation_xyz
1 x,y,z
2 1/2-x,-y,1/2+z
3 1/2+x,1/2-y,-z
4 -x,1/2+y,1/2-z
5 -x,-y,-z
6 1/2+x,y,1/2-z
7 1/2-x,1/2+y,z
8 x,1/2-y,1/2+z

loop_
_atom_site_label
_atom_site_type_symbol
_atom_site_thermal_displace_type
_atom_site_fract_x
_atom_site_fract_y
_atom_site_fract_z
_atom_site_occupancy
_atom_site_U_iso_or_equiv
_atom_site_calc_flag
_atom_site_refinement_flags
_atom_site_disorder_assembly
_atom_site_disorder_group
O2 O Uiso 0.2915(2) -0.0615(3) 0.9243(3) 1.000 0.0385(9) . . . .
O3 O Uiso 0.3447(2) -0.1932(4) 1.0822(3) 1.000 0.0533(10) . . . .
O7 O Uiso 0.3992(2) 0.1422(3) 1.0103(3) 1.000 0.0339(8) . . . .
O8 O Uiso 0.2978(2) 0.2331(3) 0.6950(3) 1.000 0.0381(9) . . . .
C1 C Uiso 0.3122(3) 0.0110(4) 0.7981(5) 1.000 0.0317(13) . . . .
C3 C Uiso 0.3504(3) -0.1338(5) 0.9728(5) 1.000 0.0393(13) . . . .
C4 C Uiso 0.4146(3) -0.1382(5) 0.8721(5) 1.000 0.0380(13) . . . .
C5 C Uiso 0.3954(3) -0.0271(4) 0.7656(4) 1.000 0.0329(13) . . . .
C6 C Uiso 0.4407(3) 0.1069(5) 0.7816(4) 1.000 0.0317(13) . . . .
C7 C Uiso 0.3904(3) 0.1975(5) 0.8730(4) 1.000 0.0304(13) . . . .
C8 C Uiso 0.3102(3) 0.1637(4) 0.8242(4) 1.000 0.0304(13) . . . .
C9 C Uiso 0.4116(3) 0.3489(5) 0.8726(5) 1.000 0.0456(13) . . . .
H1 H Uiso 0.266(3) -0.018(5) 0.724(7) 1.000 0.0633 . . . .
H(O7) H Uiso 0.358(3) 0.169(5) 1.064(6) 1.000 0.0633 . . . .
H(O8) H Uiso 0.252(3) 0.217(6) 0.669(6) 1.000 0.0633 . . . .
H4A H Uiso 0.422(3) -0.239(5) 0.828(6) 1.000 0.0633 . . . .
H4B H Uiso 0.468(3) -0.116(6) 0.918(6) 1.000 0.0633 . . . .
H5 H Uiso 0.401(3) -0.066(5) 0.673(6) 1.000 0.0633 . . . .
H6A H Uiso 0.445(3) 0.157(5) 0.709(6) 1.000 0.0633 . . . .
H6B H Uiso 0.492(3) 0.080(5) 0.838(6) 1.000 0.0633 . . . .
H8 H Uiso 0.266(3) 0.191(6) 0.900(6) 1.000 0.0633 . . . .
H9A H Uiso 0.465(3) 0.358(6) 0.901(6) 1.000 0.0633 . . . .
H9B H Uiso 0.402(3) 0.397(6) 0.784(6) 1.000 0.0633 . . . .
H9C H Uiso 0.377(3) 0.395(6) 0.928(6) 1.000 0.0633 . . . .

loop_
_atom_type_symbol
_atom_type_description
_atom_type_scat_dispersion_real
_atom_type_scat_dispersion_imag
_atom_type_scat_source
C C 0.0033 0.0016 ' International Tables Vol C Tables 4.2.6.8 and 6.1.1.4'
H H 0.0000 0.0000 ' International Tables Vol C Tables 4.2.6.8 and 6.1.1.4'
O O 0.0106 0.0060 ' International Tables Vol C Tables 4.2.6.8 and 6.1.1.4'

loop_
_geom_angle_atom_site_label_1
_geom_angle_atom_site_label_2
_geom_angle_atom_site_label_3
_geom_angle
_geom_angle_site_symmetry_1
_geom_angle_site_symmetry_2
_geom_angle_site_symmetry_3
_geom_angle_publ_flag
C1 O2 C3 110.9(4) . . . yes
C7 O7 H(O7) 109(3) . . . no
C8 O8 H(O8) 108(4) . . . no
O2 C1 C8 109.4(4) . . . yes
O2 C1 C5 106.9(3) . . . yes
C5 C1 C8 107.1(4) . . . no
O2 C3 C4 111.8(4) . . . yes
O2 C3 O3 119.7(5) . . . yes
O3 C3 C4 128.3(5) . . . yes
C3 C4 C5 104.6(4) . . . no
C1 C5 C6 105.5(3) . . . no
C4 C5 C6 114.7(4) . . . no
C1 C5 C4 104.0(4) . . . no
C5 C6 C7 104.4(4) . . . no
O7 C7 C8 107.7(4) . . . yes
O7 C7 C6 104.8(4) . . . yes
C6 C7 C9 114.6(4) . . . no
C8 C7 C9 115.8(4) . . . no
O7 C7 C9 109.8(3) . . . yes
C6 C7 C8 103.3(4) . . . no
C1 C8 C7 104.1(4) . . . no
O8 C8 C1 108.8(3) . . . yes
O8 C8 C7 108.0(4) . . . yes
O2 C1 H1 104(3) . . . no
C5 C1 H1 120(3) . . . no
C8 C1 H1 110(3) . . . no
C3 C4 H4A 112(3) . . . no
C3 C4 H4B 113(3) . . . no
C5 C4 H4A 114(3) . . . no
C5 C4 H4B 109(3) . . . no
H4A C4 H4B 104(4) . . . no
C1 C5 H5 112(3) . . . no
C4 C5 H5 109(3) . . . no
C6 C5 H5 112(3) . . . no
C5 C6 H6A 117(4) . . . no
C5 C6 H6B 106(3) . . . no
C7 C6 H6A 101(3) . . . no
C7 C6 H6B 109(3) . . . no
H6A C6 H6B 118(5) . . . no
O8 C8 H8 111(3) . . . no
C1 C8 H8 112(3) . . . no
C7 C8 H8 113(3) . . . no
C7 C9 H9A 109(3) . . . no
C7 C9 H9B 115(3) . . . no
C7 C9 H9C 108(4) . . . no
H9A C9 H9B 111(5) . . . no
H9A C9 H9C 115(5) . . . no
H9B C9 H9C 99(5) . . . no

loop_
_geom_bond_atom_site_label_1
_geom_bond_atom_site_label_2
_geom_bond_distance
_geom_bond_site_symmetry_1
_geom_bond_site_symmetry_2
_geom_bond_publ_flag
O2 C1 1.459(6) . . yes
O2 C3 1.340(6) . . yes
O3 C3 1.213(6) . . yes
O7 C7 1.445(5) . . yes
O8 C8 1.440(5) . . yes
O7 H(O7) 0.93(5) . . no
O8 H(O8) 0.86(5) . . no
C1 C5 1.544(7) . . no
C1 C8 1.512(6) . . no
C3 C4 1.494(7) . . no
C4 C5 1.535(6) . . no
C5 C6 1.540(7) . . no
C6 C7 1.533(7) . . no
C7 C9 1.524(7) . . no
C7 C8 1.525(7) . . no
C1 H1 1.12(6) . . no
C4 H4A 1.08(5) . . no
C4 H4B 1.06(6) . . no
C5 H5 0.98(6) . . no
C6 H6A 0.86(6) . . no
C6 H6B 1.09(5) . . no
C8 H8 1.10(6) . . no
C9 H9A 0.98(5) . . no
C9 H9B 0.99(6) . . no
C9 H9C 0.93(6) . . no

loop_
_geom_hbond_atom_site_label_D
_geom_hbond_atom_site_label_H
_geom_hbond_atom_site_label_A
_geom_hbond_distance_DH
_geom_hbond_distance_HA
_geom_hbond_distance_DA
_geom_hbond_angle_DHA
_geom_hbond_site_symmetry_A
_geom_hbond_publ_flag
O7 H(O7) O8 0.93(5) 1.91(5) 2.806(5) 161(4) 8_555 yes
O8 H(O8) O3 0.86(5) 1.91(5) 2.764(5) 171(5) 2_554 yes
C4 H4B O7 1.06(6) 2.45(5) 3.471(6) 160(5) 5_657 yes

loop_
_geom_torsion_atom_site_label_1
_geom_torsion_atom_site_label_2
_geom_torsion_atom_site_label_3
_geom_torsion_atom_site_label_4
_geom_torsion
_geom_torsion_site_symmetry_1
_geom_torsion_site_symmetry_2
_geom_torsion_site_symmetry_3
_geom_torsion_site_symmetry_4
_geom_torsion_publ_flag
C3 O2 C1 C5 1.5(5) . . . . no
C3 O2 C1 C8 -114.1(4) . . . . no
C1 O2 C3 O3 175.2(4) . . . . no
C1 O2 C3 C4 -9.8(5) . . . . no
O2 C1 C5 C4 6.8(4) . . . . no
O2 C1 C5 C6 -114.3(3) . . . . no
C8 C1 C5 C4 123.9(4) . . . . no
C8 C1 C5 C6 2.9(4) . . . . no
O2 C1 C8 O8 -155.4(4) . . . . no
O2 C1 C8 C7 89.7(4) . . . . no
C5 C1 C8 O8 89.1(4) . . . . no
C5 C1 C8 C7 -25.8(4) . . . . no
O2 C3 C4 C5 13.8(5) . . . . no
O3 C3 C4 C5 -171.7(5) . . . . no
C3 C4 C5 C1 -11.8(5) . . . . no
C3 C4 C5 C6 102.9(5) . . . . no
C1 C5 C6 C7 21.1(4) . . . . no
C4 C5 C6 C7 -92.7(5) . . . . no
C5 C6 C7 O7 75.6(4) . . . . no
C5 C6 C7 C8 -37.1(4) . . . . no
C5 C6 C7 C9 -164.0(4) . . . . no
O7 C7 C8 O8 172.9(3) . . . . no
O7 C7 C8 C1 -71.7(4) . . . . no
C6 C7 C8 O8 -76.6(4) . . . . no
C6 C7 C8 C1 38.9(4) . . . . no
C9 C7 C8 O8 49.6(5) . . . . no
C9 C7 C8 C1 165.0(4) . . . . no
